data_1559197
loop_
_publ_author_name
'Fang, Zhuangjie'
'Jiang, Xiaodong'
'Zhang, Qingbo'
'Zhang, Liping'
'Zhang, Wenjun'
'Yang, Chunfang'
'Zhang, Haibo'
'Zhu, Yiguang'
'Zhang, Changsheng'

_publ_section_title
;
 <i>S</i>-Bridged Thioether and Structure-Diversified Angucyclinone
 Derivatives from the South China Sea-Derived <i>Micromonospora
 echinospora</i> SCSIO 04089.
;
_journal_name_full 'Journal of natural products'
_journal_paper_doi 10.1021/acs.jnatprod.0c00719
_journal_year 2020
_chemical_formula_moiety 'C H Cl3, 2(C19 H13 N O4)'
_chemical_formula_sum 'C39 H27 Cl3 N2 O8'
_chemical_formula_weight 757.97
_space_group_crystal_system monoclinic
_space_group_IT_number 9
_space_group_name_Hall 'C -2yc'
_space_group_name_H-M_alt 'C 1 c 1'
_atom_sites_solution_hydrogens geom
_atom_sites_solution_primary iterative
_audit_creation_date 2020-04-16
_audit_creation_method
;
Olex2 1.3
(compiled 2020.02.04 svn.rd84adfe8 for OlexSys, GUI svn.r6032)
;
_cell_angle_alpha 90
_cell_angle_beta 115.214(4)
_cell_angle_gamma 90
_cell_formula_units_Z 4
_cell_length_a 20.5364(7)
_cell_length_b 25.2316(6)
_cell_length_c 7.0100(2)
_cell_measurement_reflns_used 6521
_cell_measurement_temperature 100.00(10)
_cell_measurement_theta_max 73.4490
_cell_measurement_theta_min 5.7510
_cell_volume 3286.3(2)
_computing_cell_refinement 'CrysAlisPro 1.171.39.7e (Rigaku OD, 2015)'
_computing_data_collection 'CrysAlisPro 1.171.39.7e (Rigaku OD, 2015)'
_computing_data_reduction 'CrysAlisPro 1.171.39.7e (Rigaku OD, 2015)'
_computing_molecular_graphics 'Olex2 1.3 (Dolomanov et al., 2009)'
_computing_publication_material 'Olex2 1.3 (Dolomanov et al., 2009)'
_computing_structure_refinement 'olex2.refine 1.3 (Bourhis et al., 2015)'
_computing_structure_solution 'olex2.solve 1.3 (Bourhis et al., 2015)'
_diffrn_ambient_environment N~2~
_diffrn_ambient_temperature 100.00(10)
_diffrn_detector 'CCD plate'
_diffrn_measured_fraction_theta_full 0.999
_diffrn_measured_fraction_theta_max 0.974
_diffrn_measurement_details
;
List of Runs (angles in degrees, time in seconds):

  # Type    Start    End  Width  t~exp~   \w     \q     \k     \f   Frames
--------------------------------------------------------------------------
  1  \w     -2.00  31.00   0.50    1.00    --    0.00 -82.00 -60.00   66
  2  \w    -13.00  28.00   0.50    1.00    --    0.00 -82.00-150.00   82
  3  \w    -40.00 -15.00   0.50    1.00    --    0.00 -77.00 -90.00   50
  4  \w    -28.00  21.00   0.50    1.00    --    0.00 -82.00 120.00   98
  5  \w     17.00 117.00   0.50    3.00    --   94.60 -61.00   0.00  200
  6  \w     87.00 184.00   0.50    3.00    --   94.60  82.00 120.00  194
  7  \w     89.00 177.00   0.50    3.00    --   94.60  82.00-120.00  176
  8  \w     71.00 117.00   0.50    3.00    --   94.60 -61.00 150.00   92
  9  \w     27.00  53.00   0.50    3.00    --   94.60 -45.00  90.00   52
 10  \w     65.00 114.00   0.50    3.00    --   94.60 -45.00  90.00   98
 11  \w     76.00 102.00   0.50    3.00    --   94.60 -77.00 -30.00   52
 12  \w     39.00  88.00   0.50    3.00    --   94.60 -45.00   0.00   98
 13  \w     89.00 167.00   0.50    3.00    --   94.60  30.00-150.00  156
;
_diffrn_measurement_device 'four-circle diffractometer'
_diffrn_measurement_device_type 'XtaLAB Pro: Kappa single'
_diffrn_measurement_method '\w scans'
_diffrn_orient_matrix_type 'CrysAlisPro convention (1999,Acta A55,543-557)'
_diffrn_orient_matrix_UB_11 0.0700627000
_diffrn_orient_matrix_UB_12 0.0319569000
_diffrn_orient_matrix_UB_13 0.1108404000
_diffrn_orient_matrix_UB_21 -0.0425745000
_diffrn_orient_matrix_UB_22 0.0451686000
_diffrn_orient_matrix_UB_23 0.0422299000
_diffrn_orient_matrix_UB_31 0.0124043000
_diffrn_orient_matrix_UB_32 -0.0258492000
_diffrn_orient_matrix_UB_33 0.2120423000
_diffrn_radiation_monochromator graphite
_diffrn_radiation_probe x-ray
_diffrn_radiation_type 'Cu K\a'
_diffrn_radiation_wavelength 1.54184
_diffrn_reflns_av_R_equivalents 0.0490
_diffrn_reflns_av_unetI/netI 0.0473
_diffrn_reflns_Laue_measured_fraction_full 0.999
_diffrn_reflns_Laue_measured_fraction_max 0.974
_diffrn_reflns_limit_h_max 25
_diffrn_reflns_limit_h_min -24
_diffrn_reflns_limit_k_max 30
_diffrn_reflns_limit_k_min -30
_diffrn_reflns_limit_l_max 8
_diffrn_reflns_limit_l_min -6
_diffrn_reflns_number 8617
_diffrn_reflns_point_group_measured_fraction_full 0.638
_diffrn_reflns_point_group_measured_fraction_max 0.614
_diffrn_reflns_theta_full 67.684
_diffrn_reflns_theta_max 73.701
_diffrn_reflns_theta_min 3.503
_diffrn_source 'fine-focus sealed X-ray tube'
_diffrn_source_type 'Enhance (Cu) X-ray Source'
_exptl_absorpt_coefficient_mu 3.046
_exptl_absorpt_correction_T_max 1.00000
_exptl_absorpt_correction_T_min 0.57550
_exptl_absorpt_correction_type multi-scan
_exptl_absorpt_process_details
;
CrysAlisPro 1.171.39.7e (Rigaku Oxford Diffraction, 2015)
Empirical absorption correction using spherical harmonics,
 implemented in SCALE3 ABSPACK scaling algorithm.
;
_exptl_crystal_colour 'dark red'
_exptl_crystal_colour_modifier dark
_exptl_crystal_colour_primary red
_exptl_crystal_density_diffrn 1.532
_exptl_crystal_description needle
_exptl_crystal_F_000 1560
_exptl_crystal_size_max 0.4
_exptl_crystal_size_mid 0.1
_exptl_crystal_size_min 0.1
_refine_diff_density_max 0.585
_refine_diff_density_min -0.530
_refine_diff_density_rms 0.081
_refine_ls_abs_structure_details
;
 Classical Flack method preferred over Parsons because s.u. lower.
;
_refine_ls_abs_structure_Flack 0.023(18)
_refine_ls_extinction_method none
_refine_ls_goodness_of_fit_ref 1.043
_refine_ls_hydrogen_treatment constr
_refine_ls_matrix_type full
_refine_ls_number_parameters 482
_refine_ls_number_reflns 4078
_refine_ls_number_restraints 4
_refine_ls_restrained_S_all 1.053
_refine_ls_R_factor_all 0.0525
_refine_ls_R_factor_gt 0.0514
_refine_ls_shift/su_max 0.000
_refine_ls_shift/su_mean 0.000
_refine_ls_structure_factor_coef Fsqd
_refine_ls_weighting_details 'w=1/[\s^2^(Fo^2^)+(0.1110P)^2^] where P=(Fo^2^+2Fc^2^)/3'
_refine_ls_weighting_scheme calc
_refine_ls_wR_factor_gt 0.1331
_refine_ls_wR_factor_ref 0.1342
_reflns_Friedel_coverage 0.259
_reflns_Friedel_fraction_full 0.276
_reflns_Friedel_fraction_max 0.253
_reflns_number_gt 3934
_reflns_number_total 4078
_reflns_threshold_expression 'I > 2\s(I)'
_cod_data_source_file np0c00719_si_003.cif
_cod_data_source_block fangzhuangjie_29t-5_collect
_cod_original_cell_volume 3286.27(19)
_cod_database_code 1559197
_shelx_shelxl_version_number 2014/7
_chemical_oxdiff_formula 'C152 H100 Cl12 O44 '
_shelx_space_group_comment
;
The symmetry employed for this shelxl refinement is uniquely defined
by the following loop, which should always be used as a source of
symmetry information in preference to the above space-group names.
They are only intended as comments.
;
_shelx_estimated_absorpt_t_max 0.750
_shelx_estimated_absorpt_t_min 0.375
_reflns_odcompleteness_completeness 99.97
_reflns_odcompleteness_iscentric 1
_reflns_odcompleteness_theta 66.97
_olex2_refinement_description
;
1. Fixed Uiso
 At 1.2 times of:
  All C(H) groups, All C(H,H) groups
 At 1.5 times of:
  All C(H,H,H) groups, All O(H) groups
2. Restrained distances
 Cl-C01G
 1.75 with sigma of 0.02
 Cl1-C01G
 1.75 with sigma of 0.02
3. Uiso/Uaniso restraints and constraints
Uanis(Cl02) = Uanis(Cl)
Uanis(Cl03) = Uanis(Cl1)
4. Others
 Sof(H01N)=Sof(Cl)=Sof(Cl1)=1-FVAR(1)
 Sof(Cl02)=Sof(Cl03)=Sof(H01M)=FVAR(1)
5.a Ternary CH refined with riding coordinates:
 C01G(H01M), C01G(H01N)
5.b Secondary CH2 refined with riding coordinates:
 C01B(H01B,H01C), C01D(H01H,H01I)
5.c Aromatic/amide H refined with riding coordinates:
 C00L(H00L), C00W(H00W), C00Y(H00Y), C010(H010), C011(H011), C014(H014),
 C016(H016), C017(H017), C018(H018), C019(H019), C01A(H01A), C01C(H01D)
5.d Idealised Me refined as rotating group:
 C01E(H01E,H01F,H01G), C01F(H01J,H01K,H01L)
5.e Idealised tetrahedral OH refined as rotating group:
 O004(H004), O008(H008), O00A(H00A), O00B(H00B)
;
_olex2_submission_special_instructions 'No special instructions were received'
_oxdiff_exptl_absorpt_empirical_details
;
Empirical correction (ABSPACK) includes:
- Absorption correction using spherical harmonics
- Frame scaling
- Detector area scaling
;
_oxdiff_exptl_absorpt_empirical_full_max 2.112
_oxdiff_exptl_absorpt_empirical_full_min 0.424

loop_
_space_group_symop_operation_xyz
'x, y, z'
'x, -y, z+1/2'
'x+1/2, y+1/2, z'
'x+1/2, -y+1/2, z+1/2'

loop_
_atom_site_label
_atom_site_type_symbol
_atom_site_fract_x
_atom_site_fract_y
_atom_site_fract_z
_atom_site_U_iso_or_equiv
_atom_site_adp_type
_atom_site_occupancy
_atom_site_site_symmetry_order
_atom_site_calc_flag
_atom_site_refinement_flags_posn
_atom_site_refinement_flags_adp
_atom_site_refinement_flags_occupancy
_atom_site_disorder_assembly
_atom_site_disorder_group
Cl01 Cl 0.31697(7) 0.97135(4) 0.2397(2) 0.0456(3) Uani 1 1 d . . . . .
Cl02 Cl 0.28896(8) 0.86758(5) 0.3627(3) 0.0500(4) Uani 0.911(2) 1 d . . P A 1
Cl03 Cl 0.25853(10) 0.88801(5) -0.0690(2) 0.0559(5) Uani 0.911(2) 1 d . . P A 1
O004 O 0.54926(16) 0.62797(11) 0.2301(5) 0.0276(6) Uani 1 1 d . . . . .
H004 H 0.5724 0.6345 0.3558 0.041 Uiso 1 1 calc GR . . . .
O005 O 0.39420(16) 0.61507(11) 0.5035(5) 0.0279(6) Uani 1 1 d . . . . .
O006 O 0.48678(16) 0.88293(11) 0.3938(5) 0.0279(6) Uani 1 1 d . . . . .
O007 O 0.66417(16) 0.66918(11) 1.0210(5) 0.0331(7) Uani 1 1 d . . . . .
O008 O 0.43797(16) 0.52265(11) 0.4459(5) 0.0295(6) Uani 1 1 d . . . . .
H008 H 0.4085 0.5459 0.4330 0.044 Uiso 1 1 calc GR . . . .
O009 O 0.61445(16) 0.69286(11) 0.5187(5) 0.0298(6) Uani 1 1 d . . . . .
O00A O 0.67782(16) 0.75761(12) 1.1847(5) 0.0327(7) Uani 1 1 d . . . . .
H00A H 0.6810 0.7295 1.1306 0.049 Uiso 1 1 calc GR . . . .
O00B O 0.60803(18) 0.92719(11) 0.6348(5) 0.0324(6) Uani 1 1 d . . . . .
H00B H 0.5642 0.9255 0.5667 0.049 Uiso 1 1 calc GR . . . .
N00C N 0.40434(19) 0.80214(13) 0.1987(6) 0.0254(7) Uani 1 1 d . . . . .
N00D N 0.41362(18) 0.71348(13) 0.6292(5) 0.0236(7) Uani 1 1 d . . . . .
C00E C 0.4752(2) 0.79149(15) 0.3076(6) 0.0222(7) Uani 1 1 d . . . . .
C00F C 0.3543(2) 0.62208(15) -0.0521(6) 0.0239(8) Uani 1 1 d . . . . .
C00G C 0.4808(2) 0.64576(14) 0.1660(6) 0.0221(7) Uani 1 1 d . . . . .
C00H C 0.3862(2) 0.71024(15) 0.0916(6) 0.0228(8) Uani 1 1 d . . . . .
C00I C 0.5177(2) 0.83936(15) 0.4174(7) 0.0245(8) Uani 1 1 d . . . . .
C00J C 0.4613(2) 0.69853(15) 0.2000(6) 0.0216(7) Uani 1 1 d . . . . .
C00K C 0.5941(2) 0.83407(15) 0.5511(6) 0.0231(7) Uani 1 1 d . . . . .
C00L C 0.4887(2) 0.84144(16) 0.8682(7) 0.0272(8) Uani 1 1 d . . . . .
H00L H 0.4464 0.8609 0.8048 0.033 Uiso 1 1 calc R . . . .
C00M C 0.5421(2) 0.69898(14) 0.8459(6) 0.0221(7) Uani 1 1 d . . . . .
C00N C 0.5503(2) 0.86609(16) 1.0018(7) 0.0270(8) Uani 1 1 d . . . . .
C00O C 0.6149(2) 0.78065(15) 1.0655(6) 0.0242(8) Uani 1 1 d . . . . .
C00P C 0.5856(2) 0.60462(14) 0.8147(6) 0.0226(7) Uani 1 1 d . . . . .
C00Q C 0.4883(2) 0.78685(16) 0.8247(6) 0.0249(8) Uani 1 1 d . . . . .
C00R C 0.5515(2) 0.75418(15) 0.9162(6) 0.0218(7) Uani 1 1 d . . . . .
C00S C 0.5157(2) 0.58982(15) 0.6742(6) 0.0233(7) Uani 1 1 d . . . . .
C00T C 0.6272(2) 0.78405(15) 0.5791(6) 0.0227(7) Uani 1 1 d . . . . .
C00U C 0.4570(2) 0.62715(15) 0.6183(6) 0.0229(7) Uani 1 1 d . . . . .
C00V C 0.6013(2) 0.65892(16) 0.9050(6) 0.0235(8) Uani 1 1 d . . . . .
C00W C 0.4284(2) 0.60976(15) 0.0493(7) 0.0244(8) Uani 1 1 d . . . . .
H00W H 0.4426 0.5754 0.0367 0.029 Uiso 1 1 calc R . . . .
C00X C 0.6365(2) 0.87828(16) 0.6544(7) 0.0268(8) Uani 1 1 d . . . . .
C00Y C 0.3341(2) 0.67283(15) -0.0303(6) 0.0230(7) Uani 1 1 d . . . . .
H00Y H 0.2859 0.6825 -0.0962 0.028 Uiso 1 1 calc R . . . .
C00Z C 0.4736(2) 0.68261(14) 0.7066(6) 0.0217(7) Uani 1 1 d . . . . .
C010 C 0.6126(2) 0.83463(15) 1.1012(7) 0.0263(8) Uani 1 1 d . . . . .
H010 H 0.6545 0.8510 1.1959 0.032 Uiso 1 1 calc R . . . .
C011 C 0.4225(2) 0.76350(15) 0.6869(7) 0.0263(8) Uani 1 1 d . . . . .
H011 H 0.3821 0.7853 0.6325 0.032 Uiso 1 1 calc R . . . .
C012 C 0.5070(2) 0.74204(15) 0.3208(6) 0.0215(7) Uani 1 1 d . . . . .
C013 C 0.5037(2) 0.53840(15) 0.5858(7) 0.0246(8) Uani 1 1 d . . . . .
C014 C 0.5613(2) 0.50326(15) 0.6425(7) 0.0268(8) Uani 1 1 d . . . . .
H014 H 0.5537 0.4695 0.5835 0.032 Uiso 1 1 calc R . . . .
C015 C 0.5839(2) 0.73627(16) 0.4699(6) 0.0235(7) Uani 1 1 d . . . . .
C016 C 0.6993(2) 0.77786(17) 0.7053(7) 0.0284(8) Uani 1 1 d . . . . .
H016 H 0.7202 0.7444 0.7239 0.034 Uiso 1 1 calc R . . . .
C017 C 0.3622(2) 0.76273(15) 0.1004(7) 0.0247(8) Uani 1 1 d . . . . .
H017 H 0.3130 0.7694 0.0314 0.030 Uiso 1 1 calc R . . . .
C018 C 0.6418(2) 0.56882(15) 0.8707(7) 0.0272(8) Uani 1 1 d . . . . .
H018 H 0.6880 0.5786 0.9654 0.033 Uiso 1 1 calc R . . . .
C019 C 0.6287(2) 0.51791(16) 0.7843(7) 0.0280(8) Uani 1 1 d . . . . .
H019 H 0.6663 0.4937 0.8236 0.034 Uiso 1 1 calc R . . . .
C01A C 0.7097(2) 0.87176(17) 0.7795(7) 0.0298(8) Uani 1 1 d . . . . .
H01A H 0.7378 0.9010 0.8460 0.036 Uiso 1 1 calc R . . . .
C01B C 0.3010(2) 0.58063(16) -0.1799(7) 0.0258(8) Uani 1 1 d . . . . .
H01B H 0.3201 0.5618 -0.2656 0.031 Uiso 1 1 calc R . . . .
H01C H 0.2568 0.5979 -0.2743 0.031 Uiso 1 1 calc R . . . .
C01C C 0.7412(2) 0.82188(18) 0.8060(7) 0.0304(9) Uani 1 1 d . . . . .
H01D H 0.7901 0.8178 0.8907 0.037 Uiso 1 1 calc R . . . .
C01D C 0.5556(3) 0.92530(16) 1.0494(8) 0.0327(9) Uani 1 1 d . . . . .
H01H H 0.5770 0.9300 1.2012 0.039 Uiso 1 1 calc R . . . .
H01I H 0.5879 0.9411 0.9971 0.039 Uiso 1 1 calc R . . . .
C01E C 0.2840(3) 0.54086(18) -0.0442(8) 0.0371(10) Uani 1 1 d . . . . .
H01E H 0.2492 0.5157 -0.1334 0.056 Uiso 1 1 calc GR . . . .
H01F H 0.2647 0.5592 0.0404 0.056 Uiso 1 1 calc GR . . . .
H01G H 0.3272 0.5226 0.0459 0.056 Uiso 1 1 calc GR . . . .
C01F C 0.4849(3) 0.95502(17) 0.9560(9) 0.0424(11) Uani 1 1 d . . . . .
H01J H 0.4655 0.9538 0.8049 0.064 Uiso 1 1 calc GR . . . .
H01K H 0.4928 0.9912 1.0021 0.064 Uiso 1 1 calc GR . . . .
H01L H 0.4517 0.9389 1.0017 0.064 Uiso 1 1 calc GR . . . .
C01G C 0.3169(3) 0.90297(18) 0.1899(8) 0.0364(10) Uani 1 1 d D . . . .
H01M H 0.3658 0.8919 0.2160 0.044 Uiso 0.911(2) 1 calc R . P A 1
H01N H 0.3627 0.8862 0.2816 0.044 Uiso 0.089(2) 1 calc R . P A 2
Cl Cl 0.2476(8) 0.8648(5) 0.153(3) 0.0500(4) Uani 0.089(2) 1 d D . P A 2
Cl1 Cl 0.3019(10) 0.9032(6) -0.097(2) 0.0559(5) Uani 0.089(2) 1 d D . P A 2

loop_
_atom_site_aniso_label
_atom_site_aniso_U_11
_atom_site_aniso_U_22
_atom_site_aniso_U_33
_atom_site_aniso_U_23
_atom_site_aniso_U_13
_atom_site_aniso_U_12
Cl01 0.0464(7) 0.0267(5) 0.0585(7) -0.0074(5) 0.0174(6) -0.0033(5)
Cl02 0.0505(8) 0.0383(6) 0.0771(10) 0.0179(6) 0.0424(8) 0.0164(6)
Cl03 0.0554(10) 0.0384(7) 0.0454(8) -0.0078(6) -0.0058(7) 0.0122(6)
O004 0.0221(14) 0.0248(13) 0.0348(16) -0.0018(12) 0.0110(13) 0.0037(11)
O005 0.0223(15) 0.0265(13) 0.0320(15) -0.0023(12) 0.0088(12) -0.0019(11)
O006 0.0275(16) 0.0193(12) 0.0362(16) -0.0013(11) 0.0129(14) 0.0021(11)
O007 0.0224(15) 0.0266(13) 0.0428(17) -0.0045(13) 0.0066(13) 0.0025(11)
O008 0.0254(15) 0.0232(13) 0.0371(17) -0.0034(11) 0.0107(14) -0.0014(10)
O009 0.0240(15) 0.0224(14) 0.0384(16) 0.0027(12) 0.0090(13) 0.0051(11)
O00A 0.0244(16) 0.0263(14) 0.0395(17) -0.0071(12) 0.0060(14) -0.0017(11)
O00B 0.0308(16) 0.0250(13) 0.0390(17) -0.0035(12) 0.0125(14) -0.0008(11)
N00C 0.0253(18) 0.0208(15) 0.0309(17) 0.0002(13) 0.0125(15) -0.0002(12)
N00D 0.0231(17) 0.0201(15) 0.0293(17) 0.0014(13) 0.0127(14) 0.0016(12)
C00E 0.0208(19) 0.0221(18) 0.0259(19) -0.0001(14) 0.0121(16) -0.0011(14)
C00F 0.025(2) 0.0246(17) 0.0251(19) -0.0004(15) 0.0131(17) -0.0015(14)
C00G 0.0209(19) 0.0219(17) 0.0260(18) 0.0006(14) 0.0126(16) 0.0023(14)
C00H 0.025(2) 0.0214(17) 0.0251(18) -0.0021(15) 0.0136(17) -0.0016(15)
C00I 0.026(2) 0.0217(17) 0.030(2) -0.0010(15) 0.0165(17) 0.0000(15)
C00J 0.024(2) 0.0195(16) 0.0247(18) 0.0001(13) 0.0138(17) -0.0003(13)
C00K 0.0223(19) 0.0258(17) 0.0238(17) -0.0023(15) 0.0121(15) -0.0018(15)
C00L 0.028(2) 0.0252(18) 0.031(2) 0.0000(16) 0.0147(18) 0.0019(15)
C00M 0.0215(19) 0.0226(18) 0.0241(18) 0.0049(15) 0.0115(16) 0.0004(14)
C00N 0.033(2) 0.0231(19) 0.030(2) -0.0001(15) 0.0183(18) -0.0017(16)
C00O 0.027(2) 0.0217(17) 0.0276(19) -0.0010(15) 0.0149(17) -0.0013(14)
C00P 0.0233(19) 0.0199(17) 0.0263(18) 0.0018(14) 0.0122(16) -0.0004(14)
C00Q 0.026(2) 0.0249(19) 0.027(2) -0.0005(15) 0.0138(17) -0.0019(15)
C00R 0.0227(19) 0.0220(17) 0.0226(17) 0.0013(14) 0.0115(16) -0.0029(14)
C00S 0.0222(19) 0.0217(17) 0.0281(19) 0.0019(14) 0.0126(16) 0.0002(14)
C00T 0.0244(19) 0.0218(17) 0.0246(18) -0.0029(14) 0.0129(16) -0.0011(15)
C00U 0.0222(19) 0.0231(18) 0.0243(18) 0.0018(14) 0.0108(16) -0.0012(14)
C00V 0.0223(19) 0.0230(18) 0.0273(18) -0.0003(14) 0.0126(16) -0.0022(14)
C00W 0.029(2) 0.0191(17) 0.0287(19) -0.0018(14) 0.0156(17) 0.0002(14)
C00X 0.030(2) 0.0264(18) 0.0264(19) -0.0010(15) 0.0146(17) -0.0020(16)
C00Y 0.0180(18) 0.0231(17) 0.0273(19) -0.0014(14) 0.0090(16) -0.0020(14)
C00Z 0.0240(19) 0.0205(17) 0.0250(18) -0.0011(14) 0.0145(16) -0.0009(14)
C010 0.029(2) 0.0209(17) 0.033(2) -0.0048(15) 0.0173(18) -0.0061(14)
C011 0.026(2) 0.0233(18) 0.031(2) 0.0023(15) 0.0135(18) 0.0041(15)
C012 0.023(2) 0.0206(17) 0.0243(18) 0.0028(14) 0.0131(16) 0.0005(14)
C013 0.024(2) 0.0224(17) 0.0284(19) -0.0003(15) 0.0127(16) -0.0040(14)
C014 0.031(2) 0.0189(17) 0.035(2) 0.0014(15) 0.0192(19) 0.0005(15)
C015 0.0210(18) 0.0274(19) 0.0236(18) -0.0007(14) 0.0108(15) -0.0009(14)
C016 0.024(2) 0.032(2) 0.031(2) 0.0013(17) 0.0134(17) -0.0002(16)
C017 0.0206(19) 0.0236(18) 0.031(2) -0.0001(15) 0.0123(16) 0.0024(14)
C018 0.022(2) 0.0265(19) 0.034(2) 0.0006(16) 0.0127(18) -0.0003(15)
C019 0.028(2) 0.0220(17) 0.038(2) 0.0027(16) 0.0178(19) 0.0046(15)
C01A 0.027(2) 0.033(2) 0.029(2) -0.0056(16) 0.0113(17) -0.0093(16)
C01B 0.0236(19) 0.0220(17) 0.0303(19) -0.0026(15) 0.0100(17) -0.0019(14)
C01C 0.024(2) 0.036(2) 0.030(2) -0.0019(16) 0.0111(18) -0.0025(16)
C01D 0.040(3) 0.0235(19) 0.040(2) -0.0039(18) 0.022(2) -0.0035(17)
C01E 0.033(2) 0.034(2) 0.044(3) -0.0013(19) 0.016(2) -0.0128(18)
C01F 0.052(3) 0.023(2) 0.053(3) -0.003(2) 0.024(3) -0.0033(19)
C01G 0.027(2) 0.033(2) 0.043(3) -0.0005(19) 0.010(2) 0.0029(18)
Cl 0.0505(8) 0.0383(6) 0.0771(10) 0.0179(6) 0.0424(8) 0.0164(6)
Cl1 0.0554(10) 0.0384(7) 0.0454(8) -0.0078(6) -0.0058(7) 0.0122(6)

loop_
_atom_type_symbol
_atom_type_description
_atom_type_scat_dispersion_real
_atom_type_scat_dispersion_imag
_atom_type_scat_source
C C 0.0181 0.0091 'International Tables Vol C Tables 4.2.6.8 and 6.1.1.4'
H H 0.0000 0.0000 'International Tables Vol C Tables 4.2.6.8 and 6.1.1.4'
Cl Cl 0.3639 0.7018 'International Tables Vol C Tables 4.2.6.8 and 6.1.1.4'
N N 0.0311 0.0180 'International Tables Vol C Tables 4.2.6.8 and 6.1.1.4'
O O 0.0492 0.0322 'International Tables Vol C Tables 4.2.6.8 and 6.1.1.4'

loop_
_geom_angle_atom_site_label_1
_geom_angle_atom_site_label_2
_geom_angle_atom_site_label_3
_geom_angle
_geom_angle_site_symmetry_1
_geom_angle_site_symmetry_3
_geom_angle_publ_flag
C00G O004 H004 109.5 . . ?
C013 O008 H008 109.5 . . ?
C00O O00A H00A 109.5 . . ?
C00X O00B H00B 109.5 . . ?
C017 N00C C00E 117.3(3) . . ?
C011 N00D C00Z 116.4(4) . . ?
N00C C00E C00I 112.4(3) . . ?
N00C C00E C012 125.3(4) . . ?
C012 C00E C00I 122.3(4) . . ?
C00W C00F C01B 120.1(3) . . ?
C00Y C00F C00W 117.4(4) . . ?
C00Y C00F C01B 122.5(4) . . ?
O004 C00G C00J 125.0(3) . . ?
O004 C00G C00W 114.5(3) . . ?
C00W C00G C00J 120.3(4) . . ?
C00Y C00H C00J 123.5(3) . . ?
C00Y C00H C017 117.5(4) . . ?
C017 C00H C00J 119.0(3) . . ?
O006 C00I C00E 119.5(4) . . ?
O006 C00I C00K 121.1(4) . . ?
C00K C00I C00E 119.4(3) . . ?
C00G C00J C012 129.5(4) . . ?
C00H C00J C00G 114.7(3) . . ?
C00H C00J C012 115.8(3) . . ?
C00T C00K C00I 119.8(3) . . ?
C00T C00K C00X 118.9(4) . . ?
C00X C00K C00I 121.3(4) . . ?
C00N C00L H00L 119.6 . . ?
C00N C00L C00Q 120.9(4) . . ?
C00Q C00L H00L 119.6 . . ?
C00R C00M C00V 125.1(3) . . ?
C00Z C00M C00R 117.9(3) . . ?
C00Z C00M C00V 116.9(3) . . ?
C00L C00N C010 117.6(4) . . ?
C00L C00N C01D 123.8(4) . . ?
C010 C00N C01D 118.6(4) . . ?
O00A C00O C00R 125.9(4) . . ?
O00A C00O C010 114.3(4) . . ?
C010 C00O C00R 119.7(4) . . ?
C00S C00P C00V 121.1(3) . . ?
C018 C00P C00S 120.4(4) . . ?
C018 C00P C00V 118.6(4) . . ?
C00L C00Q C00R 122.8(4) . . ?
C00L C00Q C011 118.1(4) . . ?
C011 C00Q C00R 119.0(3) . . ?
C00O C00R C00M 129.4(4) . . ?
C00Q C00R C00M 115.6(3) . . ?
C00Q C00R C00O 115.0(3) . . ?
C00P C00S C00U 120.2(3) . . ?
C00P C00S C013 119.2(3) . . ?
C013 C00S C00U 120.6(4) . . ?
C00K C00T C015 120.2(4) . . ?
C016 C00T C00K 121.1(4) . . ?
C016 C00T C015 118.7(4) . . ?
O005 C00U C00S 122.4(4) . . ?
O005 C00U C00Z 119.2(3) . . ?
C00S C00U C00Z 118.4(3) . . ?
O007 C00V C00M 122.9(4) . . ?
O007 C00V C00P 117.0(4) . . ?
C00P C00V C00M 120.1(3) . . ?
C00F C00W H00W 118.1 . . ?
C00G C00W C00F 123.7(3) . . ?
C00G C00W H00W 118.1 . . ?
O00B C00X C00K 121.8(4) . . ?
O00B C00X C01A 118.6(4) . . ?
C01A C00X C00K 119.7(4) . . ?
C00F C00Y C00H 120.3(4) . . ?
C00F C00Y H00Y 119.8 . . ?
C00H C00Y H00Y 119.8 . . ?
N00D C00Z C00M 125.7(3) . . ?
N00D C00Z C00U 111.0(3) . . ?
C00M C00Z C00U 123.2(3) . . ?
C00N C010 H010 118.1 . . ?
C00O C010 C00N 123.7(4) . . ?
C00O C010 H010 118.1 . . ?
N00D C011 C00Q 125.3(4) . . ?
N00D C011 H011 117.4 . . ?
C00Q C011 H011 117.4 . . ?
C00E C012 C00J 117.9(3) . . ?
C00E C012 C015 117.6(4) . . ?
C00J C012 C015 124.3(3) . . ?
O008 C013 C00S 121.6(4) . . ?
O008 C013 C014 119.1(4) . . ?
C014 C013 C00S 119.4(4) . . ?
C013 C014 H014 119.7 . . ?
C019 C014 C013 120.6(4) . . ?
C019 C014 H014 119.7 . . ?
O009 C015 C00T 116.7(4) . . ?
O009 C015 C012 123.0(4) . . ?
C012 C015 C00T 120.2(3) . . ?
C00T C016 H016 120.1 . . ?
C00T C016 C01C 119.9(4) . . ?
C01C C016 H016 120.1 . . ?
N00C C017 C00H 124.6(4) . . ?
N00C C017 H017 117.7 . . ?
C00H C017 H017 117.7 . . ?
C00P C018 H018 120.2 . . ?
C00P C018 C019 119.6(4) . . ?
C019 C018 H018 120.2 . . ?
C014 C019 C018 120.8(4) . . ?
C014 C019 H019 119.6 . . ?
C018 C019 H019 119.6 . . ?
C00X C01A H01A 119.7 . . ?
C00X C01A C01C 120.5(4) . . ?
C01C C01A H01A 119.7 . . ?
C00F C01B H01B 109.0 . . ?
C00F C01B H01C 109.0 . . ?
C00F C01B C01E 112.9(4) . . ?
H01B C01B H01C 107.8 . . ?
C01E C01B H01B 109.0 . . ?
C01E C01B H01C 109.0 . . ?
C016 C01C H01D 120.0 . . ?
C01A C01C C016 120.0(4) . . ?
C01A C01C H01D 120.0 . . ?
C00N C01D H01H 108.5 . . ?
C00N C01D H01I 108.5 . . ?
H01H C01D H01I 107.5 . . ?
C01F C01D C00N 115.2(4) . . ?
C01F C01D H01H 108.5 . . ?
C01F C01D H01I 108.5 . . ?
C01B C01E H01E 109.5 . . ?
C01B C01E H01F 109.5 . . ?
C01B C01E H01G 109.5 . . ?
H01E C01E H01F 109.5 . . ?
H01E C01E H01G 109.5 . . ?
H01F C01E H01G 109.5 . . ?
C01D C01F H01J 109.5 . . ?
C01D C01F H01K 109.5 . . ?
C01D C01F H01L 109.5 . . ?
H01J C01F H01K 109.5 . . ?
H01J C01F H01L 109.5 . . ?
H01K C01F H01L 109.5 . . ?
Cl01 C01G Cl02 109.2(3) . . ?
Cl01 C01G H01M 109.2 . . ?
Cl01 C01G H01N 112.0 . . ?
Cl01 C01G Cl1 101.1(5) . . ?
Cl02 C01G H01M 109.2 . . ?
Cl03 C01G Cl01 111.2(3) . . ?
Cl03 C01G Cl02 108.7(3) . . ?
Cl03 C01G H01M 109.2 . . ?
Cl C01G Cl01 122.1(5) . . ?
Cl C01G H01N 112.0 . . ?
Cl C01G Cl1 95.5(9) . . ?
Cl1 C01G H01N 112.0 . . ?

loop_
_geom_bond_atom_site_label_1
_geom_bond_atom_site_label_2
_geom_bond_distance
_geom_bond_site_symmetry_2
_geom_bond_publ_flag
Cl01 C01G 1.760(5) . ?
Cl02 C01G 1.785(5) . ?
Cl03 C01G 1.738(5) . ?
O004 H004 0.8200 . ?
O004 C00G 1.356(5) . ?
O005 C00U 1.232(5) . ?
O006 C00I 1.245(5) . ?
O007 C00V 1.225(5) . ?
O008 H008 0.8200 . ?
O008 C013 1.347(5) . ?
O009 C015 1.236(5) . ?
O00A H00A 0.8200 . ?
O00A C00O 1.337(5) . ?
O00B H00B 0.8200 . ?
O00B C00X 1.347(5) . ?
N00C C00E 1.351(5) . ?
N00C C017 1.306(5) . ?
N00D C00Z 1.360(5) . ?
N00D C011 1.314(5) . ?
C00E C00I 1.497(5) . ?
C00E C012 1.393(5) . ?
C00F C00W 1.414(6) . ?
C00F C00Y 1.374(5) . ?
C00F C01B 1.503(5) . ?
C00G C00J 1.439(5) . ?
C00G C00W 1.379(6) . ?
C00H C00J 1.430(6) . ?
C00H C00Y 1.409(5) . ?
C00H C017 1.424(5) . ?
C00I C00K 1.452(6) . ?
C00J C012 1.458(5) . ?
C00K C00T 1.407(5) . ?
C00K C00X 1.410(6) . ?
C00L H00L 0.9300 . ?
C00L C00N 1.362(6) . ?
C00L C00Q 1.410(5) . ?
C00M C00R 1.462(5) . ?
C00M C00V 1.497(5) . ?
C00M C00Z 1.391(6) . ?
C00N C010 1.412(6) . ?
C00N C01D 1.524(5) . ?
C00O C00R 1.441(5) . ?
C00O C010 1.389(5) . ?
C00P C00S 1.403(6) . ?
C00P C00V 1.486(5) . ?
C00P C018 1.384(5) . ?
C00Q C00R 1.438(6) . ?
C00Q C011 1.412(6) . ?
C00S C00U 1.446(5) . ?
C00S C013 1.414(5) . ?
C00T C015 1.500(5) . ?
C00T C016 1.372(6) . ?
C00U C00Z 1.509(5) . ?
C00W H00W 0.9300 . ?
C00X C01A 1.390(7) . ?
C00Y H00Y 0.9300 . ?
C010 H010 0.9300 . ?
C011 H011 0.9300 . ?
C012 C015 1.484(6) . ?
C013 C014 1.393(6) . ?
C014 H014 0.9300 . ?
C014 C019 1.368(6) . ?
C016 H016 0.9300 . ?
C016 C01C 1.398(6) . ?
C017 H017 0.9300 . ?
C018 H018 0.9300 . ?
C018 C019 1.397(6) . ?
C019 H019 0.9300 . ?
C01A H01A 0.9300 . ?
C01A C01C 1.391(6) . ?
C01B H01B 0.9700 . ?
C01B H01C 0.9700 . ?
C01B C01E 1.522(6) . ?
C01C H01D 0.9300 . ?
C01D H01H 0.9700 . ?
C01D H01I 0.9700 . ?
C01D C01F 1.513(7) . ?
C01E H01E 0.9600 . ?
C01E H01F 0.9600 . ?
C01E H01G 0.9600 . ?
C01F H01J 0.9600 . ?
C01F H01K 0.9600 . ?
C01F H01L 0.9600 . ?
C01G H01M 0.9800 . ?
C01G H01N 0.9800 . ?
C01G Cl 1.647(14) . ?
C01G Cl1 1.900(15) . ?
